data_7106952
loop_
_publ_author_name
'Ken Yamashita'
'Yuki Nagashima'
'Yoshihiko Yamamoto'
'Hisao Nishiyama'

_publ_section_title
;
 Ruthenium-catalyzed cyclization/transfer hydrogenation of 1,6-diynes:
 Unprecedented mode of alcohol activation via metallacyclopentatriene
;
_journal_name_full Chem.Commun.
_journal_page_first 11552
_journal_paper_doi 10.1039/c1cc13744a
_journal_volume 47
_journal_year 2011
_chemical_formula_sum 'C28 H31 Cl O Ru'
_chemical_formula_weight 520.05
_chemical_name_systematic
;
?
;
_space_group_IT_number 19
_symmetry_cell_setting orthorhombic
_symmetry_space_group_name_Hall 'P 2ac 2ab'
_symmetry_space_group_name_H-M 'P 21 21 21'
_atom_sites_solution_hydrogens geom
_atom_sites_solution_primary direct
_atom_sites_solution_secondary difmap
_audit_creation_method SHELXL-97
_cell_angle_alpha 90.00
_cell_angle_beta 90.00
_cell_angle_gamma 90.00
_cell_formula_units_Z 4
_cell_length_a 7.2976(5)
_cell_length_b 14.8834(11)
_cell_length_c 23.5529(17)
_cell_measurement_reflns_used 6234
_cell_measurement_temperature 153(2)
_cell_measurement_theta_max 28.24
_cell_measurement_theta_min 2.21
_cell_volume 2558.2(3)
_computing_cell_refinement 'Bruker SMART'
_computing_data_collection 'Bruker SMART'
_computing_data_reduction 'Bruker SAINT'
_computing_molecular_graphics 'Bruker SHELXTL'
_computing_publication_material 'Bruker SHELXTL'
_computing_structure_refinement 'SHELXL-97 (Sheldrick, 1997)'
_computing_structure_solution 'SHELXS-97 (Sheldrick, 1990)'
_diffrn_ambient_temperature 153(2)
_diffrn_measured_fraction_theta_full 0.999
_diffrn_measured_fraction_theta_max 0.999
_diffrn_measurement_device_type 'CCD area detector'
_diffrn_measurement_method 'phi and omega scans'
_diffrn_radiation_monochromator graphite
_diffrn_radiation_source 'fine-focus sealed tube'
_diffrn_radiation_type MoK_a
_diffrn_radiation_wavelength 0.71073
_diffrn_reflns_av_R_equivalents 0.0000
_diffrn_reflns_av_sigmaI/netI 0.0729
_diffrn_reflns_limit_h_max 9
_diffrn_reflns_limit_h_min -9
_diffrn_reflns_limit_k_max 19
_diffrn_reflns_limit_k_min 0
_diffrn_reflns_limit_l_max 31
_diffrn_reflns_limit_l_min 0
_diffrn_reflns_number 6358
_diffrn_reflns_theta_full 28.31
_diffrn_reflns_theta_max 28.31
_diffrn_reflns_theta_min 1.62
_exptl_absorpt_coefficient_mu 0.734
_exptl_absorpt_correction_T_max 1.000000
_exptl_absorpt_correction_T_min 0.623506
_exptl_absorpt_correction_type multi-scan
_exptl_absorpt_process_details 'SADABS '
_exptl_crystal_colour red
_exptl_crystal_density_diffrn 1.350
_exptl_crystal_density_method 'not measured'
_exptl_crystal_description plate
_exptl_crystal_F_000 1072
_exptl_crystal_size_max 0.80
_exptl_crystal_size_mid 0.50
_exptl_crystal_size_min 0.15
_platon_squeeze_details
;
;
_refine_diff_density_max 0.899
_refine_diff_density_min -1.439
_refine_diff_density_rms 0.118
_refine_ls_abs_structure_details 'Flack H D (1983), Acta Cryst. A39, 876-881'
_refine_ls_abs_structure_Flack 0.16(6)
_refine_ls_extinction_method none
_refine_ls_goodness_of_fit_ref 1.128
_refine_ls_hydrogen_treatment constr
_refine_ls_matrix_type full
_refine_ls_number_parameters 286
_refine_ls_number_reflns 6358
_refine_ls_number_restraints 0
_refine_ls_restrained_S_all 1.128
_refine_ls_R_factor_all 0.0660
_refine_ls_R_factor_gt 0.0567
_refine_ls_shift/su_max 0.001
_refine_ls_shift/su_mean 0.000
_refine_ls_structure_factor_coef Fsqd
_refine_ls_weighting_details 'calc w=1/[_s^2^(Fo^2^)+(0.0313P)^2^+6.8872P] where P=(Fo^2^+2Fc^2^)/3'
_refine_ls_weighting_scheme calc
_refine_ls_wR_factor_gt 0.1305
_refine_ls_wR_factor_ref 0.1339
_reflns_number_gt 5582
_reflns_number_total 6358
_reflns_threshold_expression >2sigma(I)
_cod_data_source_file c1cc13744a.txt
_cod_data_source_block ky161
_cod_original_sg_symbol_H-M P2(1)2(1)2(1)
_cod_database_code 7106952

loop_
_symmetry_equiv_pos_as_xyz
'x, y, z'
'-x+1/2, -y, z+1/2'
'-x, y+1/2, -z+1/2'
'x+1/2, -y+1/2, -z'

loop_
_atom_site_label
_atom_site_type_symbol
_atom_site_fract_x
_atom_site_fract_y
_atom_site_fract_z
_atom_site_U_iso_or_equiv
_atom_site_adp_type
_atom_site_occupancy
_atom_site_symmetry_multiplicity
_atom_site_calc_flag
_atom_site_refinement_flags
Ru1 Ru 0.86684(6) 0.44139(3) 0.821523(18) 0.02295(11) Uani 1 1 d .
Cl1 Cl 0.9487(2) 0.28288(9) 0.80801(7) 0.0346(3) Uani 1 1 d .
C1 C 0.6439(8) 0.5439(3) 0.8219(3) 0.0349(13) Uani 1 1 d .
C2 C 0.6635(8) 0.5091(4) 0.7664(3) 0.0332(14) Uani 1 1 d .
C3 C 0.6299(11) 0.4167(4) 0.7680(3) 0.0373(14) Uani 1 1 d .
C4 C 0.5815(8) 0.3926(4) 0.8264(3) 0.0359(14) Uani 1 1 d .
C5 C 0.5928(7) 0.4714(5) 0.8598(3) 0.0319(14) Uani 1 1 d .
C6 C 0.6418(14) 0.6421(4) 0.8385(4) 0.058(2) Uani 1 1 d .
H6A H 0.7395 0.6739 0.8183 0.087 Uiso 1 1 calc R
H6B H 0.6616 0.6476 0.8796 0.087 Uiso 1 1 calc R
H6C H 0.5231 0.6685 0.8286 0.087 Uiso 1 1 calc R
C7 C 0.6957(11) 0.5640(7) 0.7140(3) 0.060(2) Uani 1 1 d .
H7A H 0.7736 0.5303 0.6877 0.090 Uiso 1 1 calc R
H7B H 0.7565 0.6204 0.7244 0.090 Uiso 1 1 calc R
H7C H 0.5781 0.5772 0.6958 0.090 Uiso 1 1 calc R
C8 C 0.6246(15) 0.3562(6) 0.7166(4) 0.064(2) Uani 1 1 d .
H8A H 0.4973 0.3482 0.7043 0.096 Uiso 1 1 calc R
H8B H 0.6773 0.2976 0.7263 0.096 Uiso 1 1 calc R
H8C H 0.6956 0.3835 0.6858 0.096 Uiso 1 1 calc R
C9 C 0.5173(10) 0.3025(5) 0.8465(4) 0.058(2) Uani 1 1 d .
H9A H 0.5252 0.2999 0.8881 0.087 Uiso 1 1 calc R
H9B H 0.5947 0.2554 0.8300 0.087 Uiso 1 1 calc R
H9C H 0.3899 0.2932 0.8347 0.087 Uiso 1 1 calc R
C10 C 0.5445(11) 0.4792(7) 0.9219(3) 0.060(2) Uani 1 1 d .
H10A H 0.4136 0.4925 0.9257 0.091 Uiso 1 1 calc R
H10B H 0.6163 0.5277 0.9391 0.091 Uiso 1 1 calc R
H10C H 0.5722 0.4224 0.9411 0.091 Uiso 1 1 calc R
C11 C 1.1346(9) 0.4588(3) 0.7755(2) 0.0306(12) Uani 1 1 d .
H11 H 1.1415 0.3994 0.7902 0.037 Uiso 1 1 calc R
C12 C 1.1131(8) 0.5281(3) 0.8165(3) 0.0299(12) Uani 1 1 d .
C13 C 1.0737(8) 0.5107(4) 0.8747(3) 0.0273(12) Uani 1 1 d .
C14 C 1.0510(8) 0.4239(4) 0.8968(2) 0.0274(12) Uani 1 1 d .
H14 H 1.0899 0.3752 0.8737 0.033 Uiso 1 1 calc R
C15 C 1.1060(10) 0.6290(4) 0.8071(3) 0.0347(15) Uani 1 1 d .
H15A H 1.2276 0.6519 0.7954 0.042 Uiso 1 1 calc R
H15B H 1.0156 0.6441 0.7773 0.042 Uiso 1 1 calc R
C16 C 1.0438(10) 0.6004(4) 0.9034(3) 0.0338(14) Uani 1 1 d .
H16A H 0.9225 0.6019 0.9222 0.041 Uiso 1 1 calc R
H16B H 1.1396 0.6112 0.9324 0.041 Uiso 1 1 calc R
C17 C 1.1476(11) 0.4667(4) 0.7141(3) 0.0402(15) Uani 1 1 d .
C18 C 1.1680(10) 0.5485(4) 0.6841(3) 0.0493(17) Uani 1 1 d .
H18 H 1.1795 0.6036 0.7042 0.059 Uiso 1 1 calc R
C19 C 1.1710(12) 0.5478(5) 0.6254(3) 0.057(2) Uani 1 1 d .
H19 H 1.1837 0.6034 0.6060 0.069 Uiso 1 1 calc R
C20 C 1.1571(14) 0.4728(6) 0.5948(3) 0.057(2) Uani 1 1 d .
H20 H 1.1668 0.4742 0.5546 0.069 Uiso 1 1 calc R
C21 C 1.1274(16) 0.3910(5) 0.6240(3) 0.061(2) Uani 1 1 d .
H21 H 1.1066 0.3373 0.6031 0.074 Uiso 1 1 calc R
C22 C 1.1285(11) 0.3888(4) 0.6825(3) 0.0489(17) Uani 1 1 d .
H22 H 1.1159 0.3328 0.7015 0.059 Uiso 1 1 calc R
C23 C 0.9712(8) 0.4009(4) 0.9535(3) 0.0304(13) Uani 1 1 d .
C24 C 0.9712(11) 0.4589(5) 0.9995(3) 0.0451(17) Uani 1 1 d .
H24 H 1.0245 0.5170 0.9965 0.054 Uiso 1 1 calc R
C25 C 0.8922(13) 0.4307(6) 1.0497(3) 0.055(2) Uani 1 1 d .
H25 H 0.8988 0.4695 1.0817 0.066 Uiso 1 1 calc R
C26 C 0.8056(12) 0.3506(6) 1.0558(3) 0.055(2) Uani 1 1 d .
H26 H 0.7400 0.3358 1.0894 0.066 Uiso 1 1 calc R
C27 C 0.8182(10) 0.2914(5) 1.0103(3) 0.0466(19) Uani 1 1 d .
H27 H 0.7703 0.2324 1.0146 0.056 Uiso 1 1 calc R
O1 O 1.0530(8) 0.6668(3) 0.8601(2) 0.0449(12) Uani 1 1 d .
C28 C 0.8976(10) 0.3149(4) 0.9592(3) 0.0400(15) Uani 1 1 d .
H28 H 0.9020 0.2733 0.9286 0.048 Uiso 1 1 calc R

loop_
_atom_site_aniso_label
_atom_site_aniso_U_11
_atom_site_aniso_U_22
_atom_site_aniso_U_33
_atom_site_aniso_U_23
_atom_site_aniso_U_13
_atom_site_aniso_U_12
Ru1 0.02232(18) 0.01793(16) 0.02861(18) -0.00089(17) -0.00516(19) 0.00112(18)
Cl1 0.0390(8) 0.0214(6) 0.0435(9) -0.0024(5) 0.0003(6) 0.0019(6)
C1 0.027(3) 0.026(3) 0.052(3) -0.008(3) -0.030(3) 0.014(2)
C2 0.019(3) 0.038(3) 0.043(3) 0.006(3) -0.014(3) 0.005(2)
C3 0.040(3) 0.033(3) 0.039(3) -0.006(2) -0.013(3) 0.005(3)
C4 0.016(3) 0.035(3) 0.057(4) 0.008(3) -0.005(3) 0.000(2)
C5 0.003(2) 0.052(4) 0.040(3) -0.005(3) -0.009(2) 0.004(2)
C6 0.048(5) 0.034(3) 0.091(6) -0.016(3) -0.023(5) 0.008(4)
C7 0.048(4) 0.072(5) 0.059(5) 0.031(5) -0.015(4) 0.000(5)
C8 0.058(5) 0.066(5) 0.067(5) -0.034(4) -0.028(5) 0.015(5)
C9 0.015(3) 0.044(4) 0.115(7) 0.021(4) -0.011(4) -0.004(3)
C10 0.034(4) 0.103(7) 0.045(4) -0.002(4) 0.001(3) 0.012(4)
C11 0.025(3) 0.024(3) 0.043(3) 0.001(2) 0.008(3) -0.005(3)
C12 0.016(2) 0.024(2) 0.050(3) 0.003(2) -0.013(3) 0.003(2)
C13 0.015(3) 0.025(3) 0.041(3) 0.001(2) -0.006(2) -0.002(2)
C14 0.018(3) 0.027(3) 0.037(3) 0.003(2) -0.008(2) 0.001(2)
C15 0.032(4) 0.023(3) 0.048(4) 0.006(2) -0.006(3) -0.004(2)
C16 0.032(3) 0.033(3) 0.037(3) 0.000(3) -0.007(3) -0.003(3)
C17 0.045(4) 0.031(3) 0.045(3) 0.004(2) 0.018(3) 0.003(3)
C18 0.061(5) 0.032(3) 0.054(4) 0.003(3) 0.008(4) -0.002(3)
C19 0.075(6) 0.042(4) 0.054(4) 0.015(3) 0.024(4) -0.002(4)
C20 0.066(6) 0.065(5) 0.041(4) -0.002(3) 0.013(4) 0.001(5)
C21 0.091(7) 0.050(4) 0.043(4) -0.009(3) 0.015(5) -0.019(5)
C22 0.051(4) 0.037(3) 0.058(4) 0.002(3) 0.021(5) 0.000(3)
C23 0.021(3) 0.037(3) 0.033(3) 0.008(2) -0.008(2) 0.007(2)
C24 0.056(4) 0.041(4) 0.038(3) 0.003(3) -0.016(3) -0.002(3)
C25 0.070(6) 0.058(5) 0.037(3) 0.003(3) -0.008(4) -0.004(5)
C26 0.048(5) 0.072(5) 0.045(4) 0.020(4) 0.000(4) -0.001(4)
C27 0.026(4) 0.048(4) 0.066(5) 0.025(4) 0.002(3) 0.001(3)
O1 0.062(3) 0.025(2) 0.047(3) -0.003(2) -0.009(2) 0.001(2)
C28 0.037(4) 0.041(3) 0.042(3) 0.009(3) -0.006(3) -0.006(3)

loop_
_atom_type_symbol
_atom_type_description
_atom_type_scat_dispersion_real
_atom_type_scat_dispersion_imag
_atom_type_scat_source
C C 0.0033 0.0016 'International Tables Vol C Tables 4.2.6.8 and 6.1.1.4'
H H 0.0000 0.0000 'International Tables Vol C Tables 4.2.6.8 and 6.1.1.4'
O O 0.0106 0.0060 'International Tables Vol C Tables 4.2.6.8 and 6.1.1.4'
Cl Cl 0.1484 0.1585 'International Tables Vol C Tables 4.2.6.8 and 6.1.1.4'
Ru Ru -1.2594 0.8363 'International Tables Vol C Tables 4.2.6.8 and 6.1.1.4'

loop_
_geom_angle_atom_site_label_1
_geom_angle_atom_site_label_2
_geom_angle_atom_site_label_3
_geom_angle
C3 Ru1 C4 39.1(3)
C3 Ru1 C2 37.1(2)
C4 Ru1 C2 63.1(2)
C3 Ru1 C12 135.5(2)
C4 Ru1 C12 163.6(2)
C2 Ru1 C12 104.3(2)
C3 Ru1 C13 161.7(2)
C4 Ru1 C13 140.0(3)
C2 Ru1 C13 125.2(2)
C12 Ru1 C13 37.5(2)
C3 Ru1 C1 62.4(2)
C4 Ru1 C1 62.4(2)
C2 Ru1 C1 37.1(2)
C12 Ru1 C1 101.2(2)
C13 Ru1 C1 100.2(2)
C3 Ru1 C5 63.7(3)
C4 Ru1 C5 37.1(2)
C2 Ru1 C5 63.0(2)
C12 Ru1 C5 129.0(2)
C13 Ru1 C5 106.7(2)
C1 Ru1 C5 37.8(3)
C3 Ru1 C14 156.6(2)
C4 Ru1 C14 119.1(2)
C2 Ru1 C14 156.8(2)
C12 Ru1 C14 67.9(2)
C13 Ru1 C14 36.7(2)
C1 Ru1 C14 120.9(2)
C5 Ru1 C14 103.9(2)
C3 Ru1 C11 115.6(3)
C4 Ru1 C11 151.9(3)
C2 Ru1 C11 104.4(2)
C12 Ru1 C11 37.1(2)
C13 Ru1 C11 68.1(2)
C1 Ru1 C11 123.9(2)
C5 Ru1 C11 161.3(2)
C14 Ru1 C11 82.7(2)
C3 Ru1 Cl1 87.46(16)
C4 Ru1 Cl1 85.42(16)
C2 Ru1 Cl1 121.64(17)
C12 Ru1 Cl1 110.82(14)
C13 Ru1 Cl1 110.77(15)
C1 Ru1 Cl1 146.67(15)
C5 Ru1 Cl1 117.50(18)
C14 Ru1 Cl1 81.06(15)
C11 Ru1 Cl1 80.59(14)
C2 C1 C5 108.9(5)
C2 C1 C6 126.5(6)
C5 C1 C6 123.8(7)
C2 C1 Ru1 70.9(3)
C5 C1 Ru1 71.4(3)
C6 C1 Ru1 132.0(5)
C3 C2 C1 108.6(6)
C3 C2 C7 125.9(7)
C1 C2 C7 125.3(6)
C3 C2 Ru1 69.8(4)
C1 C2 Ru1 72.1(3)
C7 C2 Ru1 128.7(5)
C2 C3 C4 107.9(5)
C2 C3 C8 124.8(7)
C4 C3 C8 127.0(6)
C2 C3 Ru1 73.1(4)
C4 C3 Ru1 71.8(3)
C8 C3 Ru1 126.0(6)
C5 C4 C3 107.8(5)
C5 C4 C9 125.8(7)
C3 C4 C9 126.3(7)
C5 C4 Ru1 72.6(3)
C3 C4 Ru1 69.1(4)
C9 C4 Ru1 127.3(4)
C4 C5 C1 106.8(5)
C4 C5 C10 126.1(7)
C1 C5 C10 126.9(6)
C4 C5 Ru1 70.3(3)
C1 C5 Ru1 70.7(3)
C10 C5 Ru1 127.9(4)
C12 C11 C17 128.6(5)
C12 C11 Ru1 70.2(3)
C17 C11 Ru1 123.0(5)
C11 C12 C13 122.9(5)
C11 C12 C15 128.5(6)
C13 C12 C15 108.3(5)
C11 C12 Ru1 72.7(3)
C13 C12 Ru1 71.3(3)
C15 C12 Ru1 123.8(4)
C14 C13 C12 123.3(5)
C14 C13 C16 129.1(5)
C12 C13 C16 107.4(5)
C14 C13 Ru1 72.6(3)
C12 C13 Ru1 71.2(3)
C16 C13 Ru1 124.4(4)
C13 C14 C23 125.9(5)
C13 C14 Ru1 70.7(3)
C23 C14 Ru1 119.9(4)
O1 C15 C12 105.8(5)
O1 C16 C13 106.6(5)
C22 C17 C18 117.6(6)
C22 C17 C11 117.3(5)
C18 C17 C11 124.9(6)
C19 C18 C17 119.6(7)
C20 C19 C18 123.1(7)
C19 C20 C21 118.0(7)
C22 C21 C20 120.4(7)
C21 C22 C17 121.1(6)
C24 C23 C28 119.8(6)
C24 C23 C14 123.8(6)
C28 C23 C14 116.5(6)
C25 C24 C23 118.7(7)
C26 C25 C24 123.5(7)
C25 C26 C27 116.4(7)
C28 C27 C26 122.6(7)
C15 O1 C16 111.6(5)
C27 C28 C23 118.6(7)

loop_
_geom_bond_atom_site_label_1
_geom_bond_atom_site_label_2
_geom_bond_distance
Ru1 C3 2.172(7)
Ru1 C4 2.208(6)
Ru1 C2 2.214(6)
Ru1 C12 2.216(6)
Ru1 C13 2.216(6)
Ru1 C1 2.230(5)
Ru1 C5 2.239(6)
Ru1 C14 2.240(5)
Ru1 C11 2.249(6)
Ru1 Cl1 2.4544(14)
C1 C2 1.413(9)
C1 C5 1.448(9)
C1 C6 1.514(8)
C2 C3 1.398(9)
C2 C7 1.498(9)
C3 C4 1.465(10)
C3 C8 1.508(9)
C4 C5 1.415(9)
C4 C9 1.498(9)
C5 C10 1.508(10)
C11 C12 1.422(8)
C11 C17 1.456(9)
C12 C13 1.424(9)
C12 C15 1.519(7)
C13 C14 1.403(8)
C13 C16 1.512(8)
C14 C23 1.496(9)
C15 O1 1.422(8)
C16 O1 1.423(8)
C17 C22 1.385(9)
C17 C18 1.415(9)
C18 C19 1.383(10)
C19 C20 1.332(11)
C20 C21 1.414(11)
C21 C22 1.379(10)
C23 C24 1.385(9)
C23 C28 1.396(9)
C24 C25 1.381(10)
C25 C26 1.357(12)
C26 C27 1.390(12)
C27 C28 1.381(10)

loop_
_platon_squeeze_void_nr
_platon_squeeze_void_average_x
_platon_squeeze_void_average_y
_platon_squeeze_void_average_z
_platon_squeeze_void_volume
_platon_squeeze_void_count_electrons
_platon_squeeze_void_content
1 -0.022 0.250 0.500 159 57 ' '
2 -0.042 0.750 0.000 159 57 ' '
